data_1548847
loop_
_publ_author_name
'Dranka, Maciej'
'Jankowski, Piotr'
'\.Zukowska, Gra\.zyna Z.'

_publ_section_title
;
 Snapshots of the Hydrolysis of Lithium 4,5-Dicyanoimidazolate--Glyme
 Solvates. Impact of Water Molecules on Aggregation Processes in
 Lithium-Ion Battery Electrolytes
;
_journal_name_full 'The Journal of Physical Chemistry C'
_journal_paper_doi 10.1021/acs.jpcc.7b11145
_journal_year 2018
_chemical_formula_moiety 'C26 H22 F9 Li3 N12 O5'
_chemical_formula_sum 'C26 H22 F9 Li3 N12 O5'
_chemical_formula_weight 774.37
_space_group_crystal_system orthorhombic
_space_group_IT_number 61
_space_group_name_Hall '-P 2ac 2ab'
_space_group_name_H-M_alt 'P b c a'
_symmetry_space_group_name_Hall '-P 2ac 2ab'
_symmetry_space_group_name_H-M 'P b c a'
_atom_sites_solution_hydrogens mixed
_atom_sites_solution_primary dual
_audit_creation_date 2017-10-22
_audit_creation_method
;
Olex2 1.2-beta
(compiled 2017.08.10 svn.r3458 for OlexSys, GUI svn.r5381)
;
_cell_angle_alpha 90
_cell_angle_beta 90
_cell_angle_gamma 90
_cell_formula_units_Z 8
_cell_length_a 19.7040(2)
_cell_length_b 13.95120(10)
_cell_length_c 26.6779(3)
_cell_measurement_reflns_used 13106
_cell_measurement_temperature 120.0(1)
_cell_measurement_theta_max 66.6930
_cell_measurement_theta_min 4.0020
_cell_volume 7333.61(12)
_computing_cell_refinement 'CrysAlisPro 1.171.38.46 (Rigaku OD, 2015)'
_computing_data_collection 'CrysAlisPro 1.171.38.46 (Rigaku OD, 2015)'
_computing_data_reduction 'CrysAlisPro 1.171.38.46 (Rigaku OD, 2015)'
_computing_molecular_graphics 'Olex2 (Dolomanov et al., 2009)'
_computing_publication_material 'Olex2 (Dolomanov et al., 2009)'
_computing_structure_refinement 'ShelXL (Sheldrick, 2015)'
_computing_structure_solution 'ShelXT (Sheldrick, 2015)'
_diffrn_ambient_temperature 120.0(1)
_diffrn_detector 'CCD plate'
_diffrn_detector_area_resol_mean 10.3347
_diffrn_detector_type Atlas
_diffrn_measured_fraction_theta_full 1.000
_diffrn_measured_fraction_theta_max 1.000
_diffrn_measurement_details
;
List of Runs (angles in degrees, time in seconds):

  # Type    Start    End  Width  t~exp~   \w     \q     \k     \f   Frames
--------------------------------------------------------------------------
  1  \w     16.00 112.00   1.00    6.00    --   41.14  38.00 150.00   96
  2  \w     -1.00  66.00   1.00    6.00    --   41.14 -57.00 -60.00   67
  3  \w     17.00  43.00   1.00   12.00    --   93.50 -94.00 120.00   26
  4  \w     20.00  46.00   1.00   12.00    --   93.50 -61.00 -60.00   26
  5  \w     27.00  70.00   1.00   12.00    --   93.50 -45.00  60.00   43
  6  \w     28.00  56.00   1.00   12.00    --   93.50 -98.00  44.00   28
  7  \w     32.00  95.00   1.00   12.00    --   93.50-125.00-180.00   63
  8  \w     66.00  92.00   1.00   12.00    --   93.50-125.00 -90.00   26
  9  \w     81.00 124.00   1.00   12.00    --   93.50 -77.00   0.00   43
 10  \w     67.00  92.00   1.00   12.00    --   93.50  45.00   0.00   25
 11  \w    122.00 166.00   1.00   12.00    --   93.50  45.00   0.00   44
 12  \w     23.00 123.00   1.00   12.00    --   93.50 -61.00 -30.00  100
 13  \w     22.00  48.00   1.00   12.00    --   93.50 -45.00 -60.00   26
 14  \w     40.00  66.00   1.00   12.00    --   93.50 -45.00   0.00   26
 15  \w     21.00  65.00   1.00   12.00    --   93.50 -30.00 -60.00   44
 16  \w     62.00 140.00   1.00   12.00    --   93.50  77.00 -90.00   78
;
_diffrn_measurement_device 'four-circle diffractometer'
_diffrn_measurement_device_type 'Xcalibur, Atlas, Gemini ultra'
_diffrn_measurement_method '\w scans'
_diffrn_orient_matrix_type 'CrysAlisPro convention (1999,Acta A55,543-557)'
_diffrn_orient_matrix_UB_11 -0.0105062000
_diffrn_orient_matrix_UB_12 -0.0040841000
_diffrn_orient_matrix_UB_13 0.0571577000
_diffrn_orient_matrix_UB_21 0.0729608000
_diffrn_orient_matrix_UB_22 0.0366744000
_diffrn_orient_matrix_UB_23 0.0080819000
_diffrn_orient_matrix_UB_31 -0.0261785000
_diffrn_orient_matrix_UB_32 0.1040562000
_diffrn_orient_matrix_UB_33 -0.0005585000
_diffrn_radiation_monochromator mirror
_diffrn_radiation_probe x-ray
_diffrn_radiation_type CuK\a
_diffrn_radiation_wavelength 1.54184
_diffrn_reflns_av_R_equivalents 0.0525
_diffrn_reflns_av_unetI/netI 0.0302
_diffrn_reflns_Laue_measured_fraction_full 1.000
_diffrn_reflns_Laue_measured_fraction_max 1.000
_diffrn_reflns_limit_h_max 23
_diffrn_reflns_limit_h_min -23
_diffrn_reflns_limit_k_max 16
_diffrn_reflns_limit_k_min -11
_diffrn_reflns_limit_l_max 30
_diffrn_reflns_limit_l_min -31
_diffrn_reflns_number 34276
_diffrn_reflns_point_group_measured_fraction_full 1.000
_diffrn_reflns_point_group_measured_fraction_max 1.000
_diffrn_reflns_theta_full 66.860
_diffrn_reflns_theta_max 66.860
_diffrn_reflns_theta_min 3.313
_diffrn_source 'fine-focus sealed X-ray tube'
_diffrn_source_type 'Enhance Ultra (Cu) X-ray Source'
_exptl_absorpt_coefficient_mu 1.140
_exptl_absorpt_correction_T_max 0.870
_exptl_absorpt_correction_T_min 0.720
_exptl_absorpt_correction_type analytical
_exptl_absorpt_process_details
;
CrysAlisPro 1.171.38.46 (Rigaku Oxford Diffraction, 2015)
Analytical numeric absorption correction using a multifaceted crystal
            model based on expressions derived by R.C. Clark & J.S. Reid.
(Clark, R. C. & Reid, J. S. (1995). Acta Cryst. A51, 887-897)
Empirical absorption correction using spherical harmonics,
 implemented in SCALE3 ABSPACK scaling algorithm.
;
_exptl_crystal_colour colourless
_exptl_crystal_colour_primary colourless
_exptl_crystal_density_diffrn 1.403
_exptl_crystal_description prism
_exptl_crystal_F_000 3136
_exptl_crystal_size_max 0.455
_exptl_crystal_size_mid 0.279
_exptl_crystal_size_min 0.135
_refine_diff_density_max 0.360
_refine_diff_density_min -0.264
_refine_diff_density_rms 0.056
_refine_ls_extinction_method none
_refine_ls_goodness_of_fit_ref 1.026
_refine_ls_hydrogen_treatment mixed
_refine_ls_matrix_type full
_refine_ls_number_parameters 564
_refine_ls_number_reflns 6523
_refine_ls_number_restraints 249
_refine_ls_restrained_S_all 1.049
_refine_ls_R_factor_all 0.0530
_refine_ls_R_factor_gt 0.0459
_refine_ls_shift/su_max 0.001
_refine_ls_shift/su_mean 0.000
_refine_ls_structure_factor_coef Fsqd
_refine_ls_weighting_details 'w=1/[\s^2^(Fo^2^)+(0.0750P)^2^+3.0480P] where P=(Fo^2^+2Fc^2^)/3'
_refine_ls_weighting_scheme calc
_refine_ls_wR_factor_gt 0.1204
_refine_ls_wR_factor_ref 0.1284
_reflns_Friedel_coverage 0.000
_reflns_number_gt 5607
_reflns_number_total 6523
_reflns_threshold_expression 'I > 2\s(I)'
_cod_data_source_file jp7b11145_si_001.cif
_cod_data_source_block 5
_cod_database_code 1548847
_shelx_shelxl_version_number 2017/1
_shelx_space_group_comment
;
The symmetry employed for this shelxl refinement is uniquely defined
by the following loop, which should always be used as a source of
symmetry information in preference to the above space-group names.
They are only intended as comments.
;

loop_
_space_group_symop_operation_xyz
'x, y, z'
'-x+1/2, -y, z+1/2'
'-x, y+1/2, -z+1/2'
'x+1/2, -y+1/2, -z'
'-x, -y, -z'
'x-1/2, y, -z-1/2'
'x, -y-1/2, z-1/2'
'-x-1/2, y-1/2, z'

loop_
_atom_site_label
_atom_site_type_symbol
_atom_site_fract_x
_atom_site_fract_y
_atom_site_fract_z
_atom_site_U_iso_or_equiv
_atom_site_adp_type
_atom_site_occupancy
_atom_site_site_symmetry_order
_atom_site_calc_flag
_atom_site_refinement_flags_posn
_atom_site_refinement_flags_adp
_atom_site_refinement_flags_occupancy
_atom_site_disorder_assembly
_atom_site_disorder_group
F1 F 0.6059(7) 0.7653(8) 0.1346(6) 0.0501(17) Uani 0.50(4) 1 d D U P A 1
F2 F 0.6008(8) 0.6125(8) 0.1424(6) 0.067(2) Uani 0.50(4) 1 d D U P A 1
F3 F 0.6972(3) 0.6854(10) 0.1438(4) 0.0556(16) Uani 0.50(4) 1 d D U P A 1
F11 F 0.72003(6) 0.39940(8) 0.40178(5) 0.0467(3) Uani 1 1 d . . . . .
F12 F 0.68740(7) 0.30498(11) 0.34430(4) 0.0541(4) Uani 1 1 d . . . . .
F13 F 0.74113(6) 0.24977(10) 0.40655(6) 0.0567(4) Uani 1 1 d . . . . .
F21 F 0.9345(8) 0.6687(12) 0.6489(3) 0.066(2) Uani 0.46(3) 1 d D U P B 1
F22 F 0.9898(5) 0.7262(6) 0.5885(6) 0.0543(19) Uani 0.46(3) 1 d D U P B 1
F23 F 0.9694(7) 0.5766(6) 0.5908(5) 0.0443(17) Uani 0.46(3) 1 d D U P B 1
O1 O 0.63208(6) 1.01434(8) 0.44236(4) 0.0261(3) Uani 1 1 d D . . . .
O2 O 0.61599(8) 1.02737(10) 0.26069(6) 0.0447(4) Uani 1 1 d . . . . .
O3 O 0.51543(7) 0.93667(10) 0.21471(6) 0.0430(4) Uani 1 1 d . . . . .
O4 O 0.62577(7) 0.97284(10) 0.13666(5) 0.0348(3) Uani 1 1 d . . . . .
O5 O 0.72805(7) 0.94270(10) 0.19859(6) 0.0400(3) Uani 1 1 d . . . . .
N1 N 0.62702(7) 0.62311(10) 0.24327(5) 0.0257(3) Uani 1 1 d . . . . .
N2 N 0.62866(7) 0.78664(10) 0.23661(5) 0.0218(3) Uani 1 1 d . . . . .
N3 N 0.61953(8) 0.56392(11) 0.37093(6) 0.0312(4) Uani 1 1 d . . . . .
N4 N 0.63050(9) 0.88262(11) 0.35854(6) 0.0346(4) Uani 1 1 d . . . . .
N11 N 0.59996(7) 0.21242(9) 0.42274(5) 0.0213(3) Uani 1 1 d . . . . .
N12 N 0.59777(7) 0.37051(9) 0.44492(5) 0.0192(3) Uani 1 1 d . . . . .
N13 N 0.45428(8) 0.10181(10) 0.47239(6) 0.0277(3) Uani 1 1 d . . . . .
N14 N 0.45501(7) 0.41153(10) 0.52039(6) 0.0259(3) Uani 1 1 d . . . . .
N21 N 0.84838(7) 0.60879(9) 0.54513(5) 0.0183(3) Uani 1 1 d . . . . .
N22 N 0.84910(7) 0.76426(9) 0.57225(5) 0.0220(3) Uani 1 1 d . . . . .
N23 N 0.69921(7) 0.57009(10) 0.47672(6) 0.0263(3) Uani 1 1 d . . . . .
N24 N 0.70483(7) 0.88070(10) 0.52539(5) 0.0244(3) Uani 1 1 d . . . . .
C1 C 0.62792(8) 0.70045(12) 0.21396(6) 0.0229(3) Uani 1 1 d . U . . .
C2 C 0.62697(8) 0.66256(12) 0.28982(6) 0.0222(4) Uani 1 1 d . . . . .
C3 C 0.62815(8) 0.76174(12) 0.28604(6) 0.0202(3) Uani 1 1 d . . . . .
C4 C 0.62336(9) 0.60665(12) 0.33452(7) 0.0259(4) Uani 1 1 d . . . . .
C5 C 0.62964(9) 0.82984(12) 0.32581(6) 0.0242(4) Uani 1 1 d . . . . .
C6 C 0.63070(11) 0.69124(12) 0.15843(7) 0.0334(4) Uani 1 1 d D U . . .
C11 C 0.62940(8) 0.29861(11) 0.42095(6) 0.0195(3) Uani 1 1 d . . . . .
C12 C 0.54365(8) 0.22976(11) 0.45085(6) 0.0201(3) Uani 1 1 d . . . . .
C13 C 0.54227(8) 0.32554(11) 0.46455(6) 0.0193(3) Uani 1 1 d . . . . .
C14 C 0.49493(8) 0.15777(11) 0.46262(6) 0.0224(3) Uani 1 1 d . . . . .
C15 C 0.49379(8) 0.37308(11) 0.49544(6) 0.0209(3) Uani 1 1 d . . . . .
C16 C 0.69474(9) 0.31349(11) 0.39362(6) 0.0233(4) Uani 1 1 d . . . . .
C21 C 0.87912(8) 0.67834(11) 0.57146(6) 0.0195(3) Uani 1 1 d . U . . .
C22 C 0.79261(8) 0.65478(11) 0.52698(6) 0.0180(3) Uani 1 1 d . . . . .
C23 C 0.79337(8) 0.74958(11) 0.54358(6) 0.0192(3) Uani 1 1 d . . . . .
C24 C 0.74180(8) 0.60779(11) 0.49845(6) 0.0203(3) Uani 1 1 d . . . . .
C25 C 0.74438(8) 0.82281(11) 0.53349(6) 0.0210(3) Uani 1 1 d . . . . .
C26 C 0.94330(9) 0.66214(12) 0.60001(6) 0.0256(3) Uani 1 1 d D U . . .
C27 C 0.6634(2) 1.0989(2) 0.27441(14) 0.0888(11) Uani 1 1 d . . . . .
H27A H 0.651916 1.159148 0.257527 0.133 Uiso 1 1 calc GR . . . .
H27B H 0.709085 1.078740 0.264409 0.133 Uiso 1 1 calc GR . . . .
H27C H 0.662062 1.108386 0.310797 0.133 Uiso 1 1 calc GR . . . .
C28 C 0.54803(14) 1.05129(18) 0.27415(11) 0.0606(7) Uani 1 1 d . . . . .
H28A H 0.532134 1.106430 0.253951 0.073 Uiso 1 1 calc R . . . .
H28B H 0.545934 1.069350 0.310004 0.073 Uiso 1 1 calc R . . . .
C29 C 0.50422(12) 0.96671(17) 0.26473(9) 0.0513(6) Uani 1 1 d . . . . .
H29A H 0.515784 0.914402 0.288309 0.062 Uiso 1 1 calc R . . . .
H29B H 0.455911 0.983884 0.269576 0.062 Uiso 1 1 calc R . . . .
C30 C 0.47056(13) 0.8617(2) 0.20044(13) 0.0661(8) Uani 1 1 d . . . . .
H30A H 0.478425 0.805617 0.221792 0.099 Uiso 1 1 calc GR . . . .
H30B H 0.478798 0.844452 0.165348 0.099 Uiso 1 1 calc GR . . . .
H30C H 0.423532 0.883288 0.204332 0.099 Uiso 1 1 calc GR . . . .
C31 C 0.57182(12) 1.02183(17) 0.11188(9) 0.0499(6) Uani 1 1 d . . . . .
H31A H 0.570903 1.088880 0.122804 0.075 Uiso 1 1 calc GR . . . .
H31B H 0.528550 0.991123 0.120259 0.075 Uiso 1 1 calc GR . . . .
H31C H 0.578940 1.019132 0.075551 0.075 Uiso 1 1 calc GR . . . .
C32 C 0.69027(11) 1.00973(14) 0.12317(8) 0.0385(5) Uani 1 1 d . . . . .
H32A H 0.694773 1.076769 0.134870 0.046 Uiso 1 1 calc R . . . .
H32B H 0.695622 1.008826 0.086276 0.046 Uiso 1 1 calc R . . . .
C33 C 0.74309(11) 0.94871(15) 0.14701(8) 0.0410(5) Uani 1 1 d . . . . .
H33A H 0.742917 0.883967 0.131811 0.049 Uiso 1 1 calc R . . . .
H33B H 0.788554 0.977371 0.142040 0.049 Uiso 1 1 calc R . . . .
C34 C 0.77884(12) 0.8919(2) 0.22582(12) 0.0648(8) Uani 1 1 d . . . . .
H34A H 0.781545 0.825925 0.213429 0.097 Uiso 1 1 calc GR . . . .
H34B H 0.767087 0.891391 0.261516 0.097 Uiso 1 1 calc GR . . . .
H34C H 0.822802 0.923595 0.221247 0.097 Uiso 1 1 calc GR . . . .
Li1 Li 0.62361(15) 0.9279(2) 0.20748(12) 0.0279(6) Uani 1 1 d . . . . .
Li2 Li 0.61897(14) 0.51434(19) 0.44199(10) 0.0215(6) Uani 1 1 d . . . . .
Li3 Li 0.62802(13) 0.97883(18) 0.51071(11) 0.0226(6) Uani 1 1 d . . . . .
H1A H 0.6260(13) 1.0705(8) 0.4306(8) 0.056(8) Uiso 1 1 d D . . . .
H1B H 0.6316(12) 0.9751(12) 0.4180(6) 0.047(7) Uiso 1 1 d D . . . .
F22A F 0.9966(4) 0.7062(9) 0.5796(3) 0.0514(16) Uani 0.54(3) 1 d D U P B 2
F23A F 0.9591(6) 0.5712(4) 0.6046(5) 0.0478(16) Uani 0.54(3) 1 d D U P B 2
F21A F 0.9382(6) 0.6972(7) 0.6466(3) 0.0504(14) Uani 0.54(3) 1 d D U P B 2
F1A F 0.5888(8) 0.7545(9) 0.1360(5) 0.0525(19) Uani 0.50(4) 1 d D U P A 2
F2A F 0.6123(5) 0.6048(5) 0.1428(5) 0.0392(14) Uani 0.50(4) 1 d D U P A 2
F3A F 0.6918(5) 0.7093(11) 0.1393(4) 0.0557(19) Uani 0.50(4) 1 d D U P A 2

loop_
_atom_site_aniso_label
_atom_site_aniso_U_11
_atom_site_aniso_U_22
_atom_site_aniso_U_33
_atom_site_aniso_U_23
_atom_site_aniso_U_13
_atom_site_aniso_U_12
F1 0.084(4) 0.040(2) 0.0262(19) 0.0121(18) 0.003(3) 0.005(2)
F2 0.131(6) 0.043(2) 0.028(3) -0.005(2) -0.017(5) -0.033(3)
F3 0.0728(16) 0.064(4) 0.031(2) 0.002(2) 0.0245(16) 0.014(2)
F11 0.0372(7) 0.0321(6) 0.0708(9) -0.0127(5) 0.0256(6) -0.0148(5)
F12 0.0470(8) 0.0903(10) 0.0251(6) -0.0062(6) 0.0118(5) -0.0187(7)
F13 0.0327(7) 0.0537(7) 0.0836(10) 0.0355(7) 0.0259(6) 0.0213(6)
F21 0.066(4) 0.106(6) 0.0251(12) -0.003(2) -0.0155(14) 0.039(5)
F22 0.029(2) 0.032(2) 0.101(5) 0.011(2) -0.025(2) -0.0106(17)
F23 0.037(3) 0.0308(15) 0.065(4) -0.014(2) -0.024(3) 0.0145(17)
O1 0.0395(7) 0.0170(6) 0.0217(6) -0.0028(5) -0.0020(5) 0.0032(5)
O2 0.0531(9) 0.0363(8) 0.0446(9) -0.0095(6) 0.0071(7) -0.0014(6)
O3 0.0316(7) 0.0433(8) 0.0542(9) 0.0157(7) 0.0077(6) 0.0009(6)
O4 0.0383(8) 0.0359(7) 0.0301(7) 0.0125(6) -0.0039(5) -0.0074(6)
O5 0.0262(7) 0.0492(8) 0.0446(8) 0.0177(6) 0.0002(6) 0.0021(6)
N1 0.0353(9) 0.0211(7) 0.0207(7) -0.0002(6) 0.0013(6) -0.0027(6)
N2 0.0267(8) 0.0210(7) 0.0177(7) 0.0000(5) -0.0004(5) -0.0007(5)
N3 0.0420(9) 0.0279(8) 0.0236(8) 0.0047(6) -0.0015(6) -0.0028(6)
N4 0.0455(10) 0.0314(8) 0.0267(8) -0.0065(7) -0.0050(7) 0.0039(7)
N11 0.0227(7) 0.0181(6) 0.0232(7) 0.0008(5) 0.0010(6) -0.0001(5)
N12 0.0204(7) 0.0182(6) 0.0189(6) 0.0019(5) 0.0002(5) -0.0005(5)
N13 0.0269(8) 0.0208(7) 0.0353(8) -0.0003(6) 0.0017(6) -0.0041(6)
N14 0.0248(8) 0.0215(7) 0.0314(8) -0.0008(6) 0.0054(6) -0.0042(6)
N21 0.0193(7) 0.0168(6) 0.0188(6) -0.0006(5) -0.0007(5) 0.0010(5)
N22 0.0234(7) 0.0188(7) 0.0236(7) -0.0026(5) -0.0049(6) 0.0009(5)
N23 0.0243(8) 0.0232(7) 0.0313(8) -0.0045(6) -0.0051(6) 0.0012(6)
N24 0.0258(7) 0.0196(7) 0.0280(8) 0.0000(6) -0.0013(6) 0.0024(6)
C1 0.0279(9) 0.0207(8) 0.0200(8) -0.0011(6) 0.0002(6) -0.0017(6)
C2 0.0264(9) 0.0218(8) 0.0184(8) 0.0009(6) 0.0012(6) -0.0014(6)
C3 0.0219(8) 0.0213(8) 0.0175(8) -0.0007(6) -0.0010(6) 0.0002(6)
C4 0.0315(10) 0.0220(8) 0.0241(9) -0.0001(7) -0.0013(7) -0.0008(7)
C5 0.0290(9) 0.0230(8) 0.0205(9) 0.0008(7) -0.0026(6) 0.0023(6)
C6 0.0573(10) 0.0237(7) 0.0192(8) -0.0008(6) 0.0018(7) -0.0045(7)
C11 0.0215(8) 0.0166(7) 0.0203(8) 0.0026(6) -0.0005(6) 0.0001(6)
C12 0.0199(8) 0.0173(7) 0.0232(8) 0.0017(6) -0.0005(6) -0.0015(6)
C13 0.0195(8) 0.0169(7) 0.0214(8) 0.0021(6) 0.0000(6) -0.0007(6)
C14 0.0233(8) 0.0168(8) 0.0271(8) -0.0007(6) 0.0001(7) 0.0014(7)
C15 0.0205(8) 0.0159(7) 0.0262(8) 0.0017(6) 0.0014(7) -0.0035(6)
C16 0.0262(9) 0.0196(8) 0.0239(8) 0.0010(6) 0.0037(7) 0.0015(6)
C21 0.0227(8) 0.0165(7) 0.0194(8) 0.0002(6) -0.0022(6) -0.0004(6)
C22 0.0184(8) 0.0172(7) 0.0185(7) -0.0012(6) -0.0008(6) 0.0005(6)
C23 0.0207(8) 0.0170(7) 0.0198(8) -0.0003(6) 0.0002(6) 0.0014(6)
C24 0.0210(8) 0.0167(7) 0.0232(8) 0.0003(6) -0.0003(7) 0.0034(6)
C25 0.0252(8) 0.0167(7) 0.0213(8) -0.0015(6) 0.0004(6) -0.0008(7)
C26 0.0262(8) 0.0226(7) 0.0279(7) -0.0021(6) -0.0088(6) 0.0014(6)
C27 0.102(3) 0.0671(19) 0.097(3) -0.0379(18) 0.003(2) -0.0280(18)
C28 0.0680(17) 0.0536(14) 0.0603(16) -0.0055(12) 0.0175(13) 0.0269(13)
C29 0.0409(12) 0.0576(14) 0.0554(14) 0.0217(11) 0.0194(11) 0.0201(10)
C30 0.0331(12) 0.0645(16) 0.101(2) 0.0175(15) -0.0060(13) -0.0153(11)
C31 0.0506(13) 0.0544(13) 0.0449(12) 0.0221(10) -0.0215(10) -0.0116(11)
C32 0.0476(12) 0.0354(10) 0.0324(10) 0.0068(8) 0.0118(9) -0.0065(9)
C33 0.0371(11) 0.0366(10) 0.0492(12) 0.0064(9) 0.0176(9) -0.0012(8)
C34 0.0333(12) 0.0686(16) 0.092(2) 0.0360(15) -0.0196(13) -0.0036(11)
Li1 0.0302(16) 0.0254(14) 0.0281(15) 0.0065(12) 0.0003(12) -0.0008(11)
Li2 0.0251(14) 0.0183(13) 0.0213(14) 0.0006(10) 0.0010(10) -0.0039(10)
Li3 0.0222(14) 0.0162(12) 0.0293(15) 0.0003(11) 0.0002(11) 0.0005(10)
F22A 0.0262(15) 0.074(4) 0.054(2) 0.025(3) -0.0110(13) -0.008(2)
F23A 0.047(3) 0.0240(11) 0.072(5) -0.0002(14) -0.033(3) 0.0059(12)
F21A 0.054(2) 0.064(3) 0.0327(14) -0.0180(17) -0.0238(14) 0.024(3)
F1A 0.096(4) 0.042(3) 0.020(2) 0.0012(18) -0.009(3) 0.015(3)
F2A 0.068(3) 0.0272(14) 0.023(2) -0.0083(14) -0.0020(17) -0.0017(14)
F3A 0.073(2) 0.066(5) 0.028(3) -0.011(3) 0.019(2) -0.023(2)

loop_
_atom_type_symbol
_atom_type_description
_atom_type_scat_dispersion_real
_atom_type_scat_dispersion_imag
_atom_type_scat_source
C C 0.0181 0.0091 'International Tables Vol C Tables 4.2.6.8 and 6.1.1.4'
H H 0.0000 0.0000 'International Tables Vol C Tables 4.2.6.8 and 6.1.1.4'
F F 0.0727 0.0534 'International Tables Vol C Tables 4.2.6.8 and 6.1.1.4'
Li Li 0.0008 0.0003 'International Tables Vol C Tables 4.2.6.8 and 6.1.1.4'
N N 0.0311 0.0180 'International Tables Vol C Tables 4.2.6.8 and 6.1.1.4'
O O 0.0492 0.0322 'International Tables Vol C Tables 4.2.6.8 and 6.1.1.4'

loop_
_exptl_crystal_face_index_h
_exptl_crystal_face_index_k
_exptl_crystal_face_index_l
_exptl_crystal_face_perp_dist
-1 0 -17 0.0960
9 1 -12 0.1359
4 -9 0 0.2113
2 0 -17 0.0976
11 -4 -6 0.1655
4 8 7 0.2137
-9 6 -2 0.1796
-12 0 -4 0.1362
-7 -7 -5 0.1744
-4 9 0 0.2067
7 6 -10 0.1600
-1 0 17 0.0374
12 0 4 0.1208

loop_
_geom_angle_atom_site_label_1
_geom_angle_atom_site_label_2
_geom_angle_atom_site_label_3
_geom_angle
_geom_angle_site_symmetry_1
_geom_angle_site_symmetry_3
C6 F1 Li1 103.8(9) . .
C16 F11 Li2 108.59(11) . .
C26 F23 Li3 106.1(7) . 8_755
C27 O2 C28 112.9(2) . .
C27 O2 Li1 128.8(2) . .
C28 O2 Li1 114.42(17) . .
C29 O3 C30 111.9(2) . .
C29 O3 Li1 104.89(16) . .
C30 O3 Li1 123.51(17) . .
C31 O4 Li1 125.09(16) . .
C32 O4 C31 112.13(15) . .
C32 O4 Li1 111.99(14) . .
C33 O5 C34 112.30(19) . .
C33 O5 Li1 108.95(15) . .
C34 O5 Li1 125.92(16) . .
C1 N1 C2 102.02(14) . .
C1 N2 C3 101.92(13) . .
C1 N2 Li1 131.69(14) . .
C3 N2 Li1 126.21(14) . .
C4 N3 Li2 168.00(17) . .
C11 N11 C12 102.34(13) . .
C11 N12 C13 102.20(13) . .
C11 N12 Li2 128.17(13) . .
C13 N12 Li2 128.85(13) . .
C14 N13 Li3 170.72(16) . 5_666
C15 N14 Li2 173.83(17) . 5_666
C21 N21 C22 102.11(12) . .
C21 N21 Li3 139.32(13) . 8_755
C22 N21 Li3 115.67(13) . 8_755
C21 N22 C23 102.39(13) . .
C24 N23 Li2 174.24(16) . .
C25 N24 Li3 176.18(16) . .
N1 C1 N2 117.40(15) . .
N1 C1 C6 120.97(15) . .
N2 C1 C6 121.59(15) . .
N1 C2 C3 109.74(14) . .
N1 C2 C4 122.87(15) . .
C3 C2 C4 127.35(15) . .
N2 C3 C2 108.92(14) . .
N2 C3 C5 123.38(15) . .
C2 C3 C5 127.69(15) . .
N3 C4 C2 178.11(19) . .
N4 C5 C3 178.26(19) . .
F1 C6 F2 109.5(8) . .
F1 C6 F3 105.4(5) . .
F1 C6 C1 113.7(7) . .
F2 C6 F3 106.6(7) . .
F2 C6 C1 112.2(7) . .
F3 C6 C1 108.9(5) . .
F1A C6 C1 111.2(6) . .
F2A C6 C1 112.5(6) . .
F2A C6 F1A 106.7(7) . .
F2A C6 F3A 107.4(6) . .
F3A C6 C1 113.5(5) . .
F3A C6 F1A 105.1(5) . .
N11 C11 N12 116.98(14) . .
N11 C11 C16 121.11(14) . .
N12 C11 C16 121.91(14) . .
N11 C12 C13 109.43(14) . .
N11 C12 C14 123.06(14) . .
C13 C12 C14 127.50(15) . .
N12 C13 C12 109.04(14) . .
N12 C13 C15 123.01(14) . .
C12 C13 C15 127.91(15) . .
N13 C14 C12 177.98(18) . .
N14 C15 C13 179.7(2) . .
F11 C16 F12 106.64(14) . .
F11 C16 F13 107.93(15) . .
F11 C16 C11 111.84(13) . .
F12 C16 C11 112.15(14) . .
F13 C16 F12 105.89(15) . .
F13 C16 C11 112.04(13) . .
N21 C21 C26 122.66(14) . .
N22 C21 N21 117.16(14) . .
N22 C21 C26 120.16(14) . .
N21 C22 C23 108.98(13) . .
N21 C22 C24 122.87(13) . .
C23 C22 C24 128.05(14) . .
N22 C23 C22 109.36(14) . .
N22 C23 C25 123.05(14) . .
C22 C23 C25 127.59(15) . .
N23 C24 C22 177.66(18) . .
N24 C25 C23 179.40(19) . .
F21 C26 F23 107.3(6) . .
F21 C26 C21 112.5(7) . .
F22 C26 F21 106.0(6) . .
F22 C26 F23 107.4(6) . .
F22 C26 C21 111.6(5) . .
F23 C26 C21 111.8(6) . .
F22A C26 C21 112.9(4) . .
F22A C26 F21A 105.6(5) . .
F23A C26 C21 113.2(5) . .
F23A C26 F22A 107.3(5) . .
F23A C26 F21A 106.5(5) . .
F21A C26 C21 110.8(5) . .
O2 C28 C29 108.52(18) . .
O3 C29 C28 107.71(18) . .
O4 C32 C33 108.12(15) . .
O5 C33 C32 107.71(16) . .
O2 Li1 F1 167.9(3) . .
O2 Li1 O3 79.68(13) . .
O2 Li1 O5 94.96(14) . .
O2 Li1 N2 112.96(15) . .
O3 Li1 F1 89.2(3) . .
O4 Li1 F1 68.1(2) . .
O4 Li1 O2 117.27(15) . .
O4 Li1 O3 95.08(13) . .
O4 Li1 O5 80.76(12) . .
O4 Li1 N2 129.77(17) . .
O5 Li1 F1 96.7(3) . .
O5 Li1 O3 170.89(17) . .
O5 Li1 N2 95.04(13) . .
N2 Li1 F1 62.73(19) . .
N2 Li1 O3 93.84(12) . .
N3 Li2 F11 80.26(10) . .
N3 Li2 N12 111.85(14) . .
N3 Li2 N14 106.91(14) . 5_666
N12 Li2 F11 66.12(8) . .
N14 Li2 F11 172.74(14) 5_666 .
N14 Li2 N12 109.28(13) 5_666 .
N23 Li2 F11 80.54(10) . .
N23 Li2 N3 107.39(14) . .
N23 Li2 N12 121.76(15) . .
N23 Li2 N14 98.04(13) . 5_666
O1 Li3 N13 113.22(15) . 5_666
O1 Li3 N21 100.80(13) . 8_765
O1 Li3 N24 108.88(14) . .
N13 Li3 N21 124.31(15) 5_666 8_765
N13 Li3 N24 100.09(13) 5_666 .
N24 Li3 N21 109.12(13) . 8_765

loop_
_geom_bond_atom_site_label_1
_geom_bond_atom_site_label_2
_geom_bond_distance
_geom_bond_site_symmetry_2
F1 C6 1.308(7) .
F1 Li1 3.007(17) .
F2 C6 1.318(7) .
F3 C6 1.370(7) .
F11 C16 1.316(2) .
F11 Li2 2.773(3) .
F12 C16 1.329(2) .
F13 C16 1.321(2) .
F21 C26 1.320(7) .
F22 C26 1.317(7) .
F23 C26 1.323(6) .
F23 Li3 3.179(13) 8_755
O1 Li3 1.891(3) .
O2 C27 1.415(3) .
O2 C28 1.426(3) .
O2 Li1 1.991(3) .
O3 C29 1.416(3) .
O3 C30 1.422(3) .
O3 Li1 2.144(3) .
O4 C31 1.426(3) .
O4 C32 1.418(2) .
O4 Li1 1.991(3) .
O5 C33 1.410(3) .
O5 C34 1.425(3) .
O5 Li1 2.082(3) .
N1 C1 1.333(2) .
N1 C2 1.358(2) .
N2 C1 1.346(2) .
N2 C3 1.364(2) .
N2 Li1 2.120(3) .
N3 C4 1.142(2) .
N3 Li2 2.018(3) .
N4 C5 1.142(2) .
N11 C11 1.336(2) .
N11 C12 1.361(2) .
N12 C11 1.343(2) .
N12 C13 1.365(2) .
N12 Li2 2.051(3) .
N13 C14 1.148(2) .
N13 Li3 2.025(3) 5_666
N14 C15 1.147(2) .
N14 Li2 2.050(3) 5_666
N21 C21 1.342(2) .
N21 C22 1.362(2) .
N21 Li3 2.085(3) 8_755
N22 C21 1.337(2) .
N22 C23 1.354(2) .
N23 C24 1.147(2) .
N23 Li2 1.991(3) .
N24 C25 1.143(2) .
N24 Li3 2.078(3) .
C1 C6 1.488(2) .
C2 C3 1.388(2) .
C2 C4 1.427(2) .
C3 C5 1.424(2) .
C6 F1A 1.349(7) .
C6 F2A 1.326(6) .
C6 F3A 1.332(7) .
C11 C16 1.494(2) .
C12 C13 1.386(2) .
C12 C14 1.424(2) .
C13 C15 1.425(2) .
C21 C26 1.493(2) .
C22 C23 1.395(2) .
C22 C24 1.418(2) .
C23 C25 1.431(2) .
C26 F22A 1.333(6) .
C26 F23A 1.313(6) .
C26 F21A 1.340(6) .
C28 C29 1.484(4) .
C32 C33 1.487(3) .

loop_
_geom_hbond_atom_site_label_D
_geom_hbond_atom_site_label_H
_geom_hbond_atom_site_label_A
_geom_hbond_distance_DH
_geom_hbond_distance_HA
_geom_hbond_distance_DA
_geom_hbond_angle_DHA
_geom_hbond_site_symmetry_A
_geom_hbond_publ_flag
O1 H1A N11 0.853(10) 2.056(10) 2.8829(18) 163(2) 1_565 yes
O1 H1B N4 0.849(9) 2.046(10) 2.895(2) 179(2) . yes

loop_
_geom_torsion_atom_site_label_1
_geom_torsion_atom_site_label_2
_geom_torsion_atom_site_label_3
_geom_torsion_atom_site_label_4
_geom_torsion
_geom_torsion_site_symmetry_1
O2 C28 C29 O3 -52.5(3) .
O4 C32 C33 O5 -52.4(2) .
N1 C1 C6 F1 155.3(7) .
N1 C1 C6 F2 30.3(9) .
N1 C1 C6 F3 -87.5(7) .
N1 C1 C6 F1A 138.2(8) .
N1 C1 C6 F2A 18.6(5) .
N1 C1 C6 F3A -103.6(8) .
N1 C2 C3 N2 0.28(19) .
N1 C2 C3 C5 -178.86(16) .
N2 C1 C6 F1 -27.1(8) .
N2 C1 C6 F2 -152.1(9) .
N2 C1 C6 F3 90.1(7) .
N2 C1 C6 F1A -44.3(8) .
N2 C1 C6 F2A -163.9(5) .
N2 C1 C6 F3A 74.0(8) .
N11 C11 C16 F11 -171.48(15) .
N11 C11 C16 F12 68.8(2) .
N11 C11 C16 F13 -50.2(2) .
N11 C12 C13 N12 0.39(19) .
N11 C12 C13 C15 -177.47(16) .
N12 C11 C16 F11 8.2(2) .
N12 C11 C16 F12 -111.51(18) .
N12 C11 C16 F13 129.57(17) .
N21 C21 C26 F21 -112.8(8) .
N21 C21 C26 F22 128.2(7) .
N21 C21 C26 F23 8.0(7) .
N21 C21 C26 F22A 110.0(6) .
N21 C21 C26 F23A -12.1(7) .
N21 C21 C26 F21A -131.7(5) .
N21 C22 C23 N22 -0.14(18) .
N21 C22 C23 C25 -179.74(15) .
N22 C21 C26 F21 65.7(8) .
N22 C21 C26 F22 -53.2(7) .
N22 C21 C26 F23 -173.4(7) .
N22 C21 C26 F22A -71.4(6) .
N22 C21 C26 F23A 166.4(6) .
N22 C21 C26 F21A 46.8(5) .
C1 N1 C2 C3 -0.27(18) .
C1 N1 C2 C4 177.39(16) .
C1 N2 C3 C2 -0.14(18) .
C1 N2 C3 C5 179.04(15) .
C2 N1 C1 N2 0.2(2) .
C2 N1 C1 C6 177.87(17) .
C3 N2 C1 N1 0.0(2) .
C3 N2 C1 C6 -177.69(16) .
C4 C2 C3 N2 -177.26(16) .
C4 C2 C3 C5 3.6(3) .
C11 N11 C12 C13 -0.09(17) .
C11 N11 C12 C14 179.18(15) .
C11 N12 C13 C12 -0.51(17) .
C11 N12 C13 C15 177.48(15) .
C12 N11 C11 N12 -0.27(19) .
C12 N11 C11 C16 179.46(15) .
C13 N12 C11 N11 0.50(18) .
C13 N12 C11 C16 -179.23(15) .
C14 C12 C13 N12 -178.84(16) .
C14 C12 C13 C15 3.3(3) .
C21 N21 C22 C23 0.06(17) .
C21 N21 C22 C24 -176.56(15) .
C21 N22 C23 C22 0.15(17) .
C21 N22 C23 C25 179.78(15) .
C22 N21 C21 N22 0.04(19) .
C22 N21 C21 C26 178.66(15) .
C23 N22 C21 N21 -0.12(19) .
C23 N22 C21 C26 -178.78(15) .
C24 C22 C23 N22 176.26(15) .
C24 C22 C23 C25 -3.3(3) .
C27 O2 C28 C29 -172.2(2) .
C30 O3 C29 C28 -174.06(19) .
C31 O4 C32 C33 -174.82(18) .
C34 O5 C33 C32 -175.25(18) .
Li1 F1 C6 F2 152.3(9) .
Li1 F1 C6 F3 -93.4(8) .
Li1 F1 C6 C1 25.8(7) .
Li1 O2 C28 C29 27.9(3) .
Li1 O3 C29 C28 49.7(2) .
Li1 O4 C32 C33 38.7(2) .
Li1 O5 C33 C32 40.5(2) .
Li1 N2 C1 N1 -175.31(16) .
Li1 N2 C1 C6 7.0(3) .
Li1 N2 C3 C2 175.49(15) .
Li1 N2 C3 C5 -5.3(2) .
Li2 F11 C16 F12 106.99(14) .
Li2 F11 C16 F13 -139.62(13) .
Li2 F11 C16 C11 -15.95(17) .
Li2 N12 C11 N11 -170.01(15) .
Li2 N12 C11 C16 10.3(2) .
Li2 N12 C13 C12 169.91(15) .
Li2 N12 C13 C15 -12.1(2) .
Li3 F23 C26 F21 125.5(10) 8_755
Li3 F23 C26 F22 -121.0(9) 8_755
Li3 F23 C26 C21 1.7(7) 8_755
Li3 N21 C21 N22 158.37(17) 8_755
Li3 N21 C21 C26 -23.0(3) 8_755
Li3 N21 C22 C23 -164.45(13) 8_755
Li3 N21 C22 C24 18.9(2) 8_755
